data_2214818
loop_
_publ_author_name
'Mazur, Liliana '
'Koziol, Anna E.'
'Modzelewska-Banachiewicz, Bozena'

_publ_section_title
;
 4-(4-Methylphenyl)-3-(2-pyridyl)-4<i>H</i>-1,2,4-triazole
;
_journal_coeditor_code OM2137
_journal_issue 8
_journal_name_full 'Acta Crystallographica Section E'
_journal_page_first o3455
_journal_page_last o3455
_journal_paper_doi 10.1107/S1600536807032990
_journal_volume 63
_journal_year 2007
_chemical_formula_iupac 'C14 H12 N4'
_chemical_formula_moiety 'C14 H12 N4'
_chemical_formula_sum 'C14 H12 N4'
_chemical_formula_weight 236.28
_chemical_name_common 4-(4-methylphenyl)-3-(2-pyridyl)-4H-1,2,4-triazole
_chemical_name_systematic
;
4-(4-methylphenyl)-3-(2-pyridyl)-4H-1,2,4-triazole
;
_space_group_IT_number 2
_symmetry_cell_setting triclinic
_symmetry_space_group_name_Hall '-P 1'
_symmetry_space_group_name_H-M 'P -1'
_atom_sites_solution_hydrogens geom
_atom_sites_solution_primary direct
_atom_sites_solution_secondary difmap
_audit_creation_method SHELXL-97
_cell_angle_alpha 105.21(3)
_cell_angle_beta 99.49(2)
_cell_angle_gamma 108.34(2)
_cell_formula_units_Z 4
_cell_length_a 10.730(2)
_cell_length_b 10.929(3)
_cell_length_c 11.647(3)
_cell_measurement_reflns_used 40
_cell_measurement_temperature 294(2)
_cell_measurement_theta_max 21
_cell_measurement_theta_min 7
_cell_volume 1204.5(6)
_computing_cell_refinement 'KM-4 Software'
_computing_data_collection 'KM-4 Software (Kuma Diffraction, 1998)'
_computing_data_reduction 'KM-4 Software'
_computing_molecular_graphics 'SHELXTL/PC (Sheldrick, 1990)'
_computing_publication_material 'SHELXL97 and enCIFer (Allen <i>et al.</i>,  2004)'
_computing_structure_refinement 'SHELXL97 (Sheldrick, 1997)'
_computing_structure_solution 'SHELXS97 (Sheldrick, 1997)'
_diffrn_ambient_temperature 293(2)
_diffrn_measured_fraction_theta_full 0.979
_diffrn_measured_fraction_theta_max 0.979
_diffrn_measurement_device_type 'KM4 four-circle diffractometer'
_diffrn_measurement_method \w-2\q
_diffrn_radiation_monochromator graphite
_diffrn_radiation_source 'fine-focus sealed tube'
_diffrn_radiation_type CuK\a
_diffrn_radiation_wavelength 1.54178
_diffrn_reflns_av_R_equivalents 0.0392
_diffrn_reflns_av_sigmaI/netI 0.0953
_diffrn_reflns_limit_h_max 13
_diffrn_reflns_limit_h_min -13
_diffrn_reflns_limit_k_max 12
_diffrn_reflns_limit_k_min -12
_diffrn_reflns_limit_l_max 14
_diffrn_reflns_limit_l_min 0
_diffrn_reflns_number 5413
_diffrn_reflns_theta_full 80.26
_diffrn_reflns_theta_max 80.26
_diffrn_reflns_theta_min 4.51
_diffrn_standards_decay_% 0.83
_diffrn_standards_interval_count 100
_diffrn_standards_number 3
_exptl_absorpt_coefficient_mu 0.650
_exptl_absorpt_correction_type none
_exptl_crystal_colour orange
_exptl_crystal_density_diffrn 1.303
_exptl_crystal_density_method 'not measured'
_exptl_crystal_description needle
_exptl_crystal_F_000 496
_exptl_crystal_size_max 0.42
_exptl_crystal_size_mid 0.28
_exptl_crystal_size_min 0.20
_refine_diff_density_max 0.238
_refine_diff_density_min -0.197
_refine_ls_extinction_coef 0.0050(7)
_refine_ls_extinction_expression Fc^*^=kFc[1+0.001xFc^2^\l^3^/sin(2\q)]^-1/4^
_refine_ls_extinction_method SHELXL
_refine_ls_goodness_of_fit_ref 0.959
_refine_ls_hydrogen_treatment constr
_refine_ls_matrix_type full
_refine_ls_number_parameters 328
_refine_ls_number_reflns 5153
_refine_ls_number_restraints 0
_refine_ls_restrained_S_all 0.959
_refine_ls_R_factor_all 0.1888
_refine_ls_R_factor_gt 0.0533
_refine_ls_shift/su_max 0.000
_refine_ls_shift/su_mean 0.000
_refine_ls_structure_factor_coef Fsqd
_refine_ls_weighting_details 'calc w=1/[\s^2^(Fo^2^)+(0.0867P)^2^] where P=(Fo^2^+2Fc^2^)/3'
_refine_ls_weighting_scheme calc
_refine_ls_wR_factor_gt 0.1193
_refine_ls_wR_factor_ref 0.1642
_reflns_number_gt 1942
_reflns_number_total 5153
_reflns_threshold_expression I>2\s(I)
_cod_data_source_file om2137.cif
_cod_data_source_block I
_cod_original_sg_symbol_Hall -P1
_cod_original_sg_symbol_H-M P-1
_cod_database_code 2214818
_cod_database_fobs_code 2214818

loop_
_symmetry_equiv_pos_as_xyz
'x, y, z'
'-x, -y, -z'

loop_
_atom_site_type_symbol
_atom_site_label
_atom_site_fract_x
_atom_site_fract_y
_atom_site_fract_z
_atom_site_U_iso_or_equiv
_atom_site_adp_type
_atom_site_calc_flag
_atom_site_refinement_flags
_atom_site_occupancy
N N1A 0.1149(3) 1.0190(3) 0.8957(2) 0.0818(7) Uani d . 1
N N2A 0.1763(3) 1.0022(2) 0.7996(2) 0.0752(7) Uani d . 1
C C3A 0.1689(3) 0.8757(3) 0.7654(2) 0.0593(7) Uani d . 1
N N4A 0.1048(2) 0.8077(2) 0.83452(18) 0.0605(6) Uani d . 1
C C5A 0.0748(3) 0.9036(3) 0.9134(2) 0.0719(8) Uani d . 1
H H5A 0.0304 0.8873 0.9732 0.086 Uiso calc R 1
N N6A 0.1279(2) 0.6903(2) 0.58261(18) 0.0600(6) Uani d . 1
C C7A 0.2148(3) 0.8145(3) 0.6605(2) 0.0555(6) Uani d . 1
C C8A 0.3372(3) 0.8835(3) 0.6424(3) 0.0646(7) Uani d . 1
H H8A 0.3949 0.9693 0.6978 0.078 Uiso calc R 1
C C9A 0.3721(3) 0.8224(3) 0.5405(3) 0.0731(8) Uani d . 1
H H9A 0.4547 0.8663 0.5263 0.088 Uiso calc R 1
C C10A 0.2861(3) 0.6981(3) 0.4608(3) 0.0701(8) Uani d . 1
H H10A 0.3083 0.6562 0.3910 0.084 Uiso calc R 1
C C11A 0.1649(3) 0.6344(3) 0.4844(2) 0.0649(7) Uani d . 1
H H11A 0.1065 0.5487 0.4293 0.078 Uiso calc R 1
C C12A 0.0823(3) 0.6717(3) 0.8335(2) 0.0562(6) Uani d . 1
C C13A 0.1852(3) 0.6218(3) 0.8270(2) 0.0659(7) Uani d . 1
H H13A 0.2702 0.6775 0.8253 0.079 Uiso calc R 1
C C14A 0.1616(3) 0.4907(3) 0.8231(2) 0.0726(8) Uani d . 1
H H14A 0.2303 0.4567 0.8157 0.087 Uiso calc R 1
C C15A 0.0382(4) 0.4071(3) 0.8298(2) 0.0708(8) Uani d . 1
C C16A -0.0622(3) 0.4601(3) 0.8402(2) 0.0724(8) Uani d . 1
H H16A -0.1450 0.4065 0.8477 0.087 Uiso calc R 1
C C17A -0.0419(3) 0.5902(3) 0.8395(2) 0.0653(7) Uani d . 1
H H17A -0.1117 0.6231 0.8432 0.078 Uiso calc R 1
C C18A 0.0169(5) 0.2674(4) 0.8271(3) 0.1151(14) Uani d . 1
H H18A -0.0729 0.2244 0.8347 0.138 Uiso calc R 1
H H18B 0.0835 0.2696 0.8945 0.138 Uiso calc R 1
H H18C 0.0260 0.2164 0.7503 0.138 Uiso calc R 1
N N1B 0.6153(3) 1.0428(3) 0.9064(2) 0.0752(7) Uani d . 1
N N2B 0.6802(2) 1.0421(2) 0.8128(2) 0.0709(7) Uani d . 1
C C3B 0.6823(3) 0.9191(3) 0.7699(2) 0.0573(6) Uani d . 1
N N4B 0.6204(2) 0.8386(2) 0.83221(19) 0.0574(5) Uani d . 1
C C5B 0.5823(3) 0.9222(3) 0.9150(3) 0.0664(7) Uani d . 1
H H5B 0.5375 0.8956 0.9715 0.080 Uiso calc R 1
N N6B 0.7863(2) 0.7749(2) 0.6687(2) 0.0620(6) Uani d . 1
C C7B 0.7465(3) 0.8793(3) 0.6717(2) 0.0571(6) Uani d . 1
C C8B 0.7638(3) 0.9491(3) 0.5891(3) 0.0719(8) Uani d . 1
H H8B 0.7340 1.0211 0.5940 0.086 Uiso calc R 1
C C9B 0.8257(3) 0.9106(3) 0.4994(3) 0.0764(8) Uani d . 1
H H9B 0.8397 0.9567 0.4431 0.092 Uiso calc R 1
C C10B 0.8663(3) 0.8033(3) 0.4946(3) 0.0754(8) Uani d . 1
H H10B 0.9078 0.7742 0.4344 0.090 Uiso calc R 1
C C11B 0.8448(3) 0.7394(3) 0.5798(3) 0.0700(8) Uani d . 1
H H11B 0.8727 0.6663 0.5755 0.084 Uiso calc R 1
C C12B 0.5911(2) 0.6965(3) 0.8157(2) 0.0524(6) Uani d . 1
C C13B 0.5098(3) 0.5971(3) 0.7054(2) 0.0666(7) Uani d . 1
H H13B 0.4753 0.6208 0.6395 0.080 Uiso calc R 1
C C14B 0.4803(3) 0.4615(3) 0.6944(3) 0.0705(8) Uani d . 1
H H14B 0.4264 0.3943 0.6195 0.085 Uiso calc R 1
C C15B 0.5278(3) 0.4222(3) 0.7906(3) 0.0644(7) Uani d . 1
C C16B 0.6077(3) 0.5243(3) 0.8987(3) 0.0727(8) Uani d . 1
H H16B 0.6409 0.5007 0.9652 0.087 Uiso calc R 1
C C17B 0.6408(3) 0.6611(3) 0.9130(2) 0.0666(7) Uani d . 1
H H17B 0.6960 0.7282 0.9875 0.080 Uiso calc R 1
C C18B 0.4940(4) 0.2749(3) 0.7794(3) 0.0997(11) Uani d . 1
H H18D 0.5056 0.2265 0.7028 0.120 Uiso calc R 1
H H18E 0.4012 0.2350 0.7812 0.120 Uiso calc R 1
H H18F 0.5536 0.2688 0.8470 0.120 Uiso calc R 1

loop_
_atom_site_aniso_label
_atom_site_aniso_U_11
_atom_site_aniso_U_22
_atom_site_aniso_U_33
_atom_site_aniso_U_12
_atom_site_aniso_U_13
_atom_site_aniso_U_23
N1A 0.097(2) 0.0727(17) 0.0715(16) 0.0414(16) 0.0257(14) 0.0042(13)
N2A 0.0837(18) 0.0649(16) 0.0712(15) 0.0312(13) 0.0238(13) 0.0081(12)
C3A 0.0594(17) 0.0569(16) 0.0549(15) 0.0247(13) 0.0127(13) 0.0064(12)
N4A 0.0658(15) 0.0629(14) 0.0499(11) 0.0308(12) 0.0157(11) 0.0063(10)
C5A 0.082(2) 0.077(2) 0.0556(15) 0.0389(17) 0.0246(15) 0.0054(14)
N6A 0.0597(14) 0.0637(14) 0.0515(12) 0.0230(11) 0.0193(11) 0.0090(10)
C7A 0.0571(16) 0.0565(16) 0.0530(14) 0.0250(13) 0.0143(12) 0.0143(12)
C8A 0.0555(17) 0.0635(17) 0.0701(17) 0.0195(14) 0.0116(14) 0.0216(14)
C9A 0.0603(18) 0.092(2) 0.0764(19) 0.0302(18) 0.0286(16) 0.0359(18)
C10A 0.0701(19) 0.095(2) 0.0597(16) 0.0442(18) 0.0280(15) 0.0268(16)
C11A 0.077(2) 0.0669(17) 0.0510(14) 0.0335(15) 0.0223(14) 0.0092(13)
C12A 0.0604(16) 0.0653(17) 0.0412(12) 0.0273(14) 0.0149(12) 0.0101(11)
C13A 0.0654(18) 0.075(2) 0.0611(16) 0.0336(16) 0.0160(14) 0.0209(14)
C14A 0.081(2) 0.086(2) 0.0563(16) 0.0413(18) 0.0171(15) 0.0220(15)
C15A 0.101(3) 0.0659(19) 0.0439(14) 0.0323(18) 0.0156(15) 0.0168(12)
C16A 0.077(2) 0.084(2) 0.0523(15) 0.0225(17) 0.0209(14) 0.0232(15)
C17A 0.0659(18) 0.082(2) 0.0483(14) 0.0320(16) 0.0189(13) 0.0146(13)
C18A 0.154(4) 0.092(3) 0.092(3) 0.035(3) 0.031(3) 0.033(2)
N1B 0.0827(18) 0.0697(17) 0.0814(16) 0.0419(14) 0.0315(14) 0.0164(13)
N2B 0.0688(16) 0.0634(15) 0.0861(17) 0.0317(13) 0.0259(14) 0.0225(13)
C3B 0.0567(16) 0.0567(16) 0.0619(15) 0.0266(13) 0.0178(13) 0.0179(12)
N4B 0.0634(14) 0.0603(14) 0.0557(12) 0.0322(11) 0.0214(10) 0.0166(10)
C5B 0.0747(19) 0.0677(19) 0.0667(16) 0.0385(16) 0.0294(15) 0.0174(14)
N6B 0.0606(13) 0.0645(14) 0.0703(14) 0.0307(12) 0.0259(11) 0.0235(11)
C7B 0.0528(15) 0.0573(16) 0.0599(15) 0.0218(13) 0.0139(12) 0.0172(12)
C8B 0.069(2) 0.080(2) 0.0763(19) 0.0324(16) 0.0207(16) 0.0344(16)
C9B 0.0662(19) 0.097(2) 0.0742(19) 0.0267(18) 0.0262(16) 0.0413(18)
C10B 0.0623(19) 0.096(2) 0.0659(18) 0.0261(17) 0.0258(15) 0.0225(16)
C11B 0.0616(18) 0.0711(19) 0.083(2) 0.0304(15) 0.0315(16) 0.0209(15)
C12B 0.0547(15) 0.0554(15) 0.0531(14) 0.0263(13) 0.0196(12) 0.0176(12)
C13B 0.0665(18) 0.0672(18) 0.0590(16) 0.0230(15) 0.0070(14) 0.0189(14)
C14B 0.068(2) 0.0587(18) 0.0703(18) 0.0147(15) 0.0133(15) 0.0133(14)
C15B 0.0644(19) 0.0634(17) 0.0708(17) 0.0250(15) 0.0269(15) 0.0247(14)
C16B 0.087(2) 0.075(2) 0.0647(18) 0.0337(17) 0.0207(16) 0.0332(15)
C17B 0.075(2) 0.0691(18) 0.0546(15) 0.0292(15) 0.0163(14) 0.0175(13)
C18B 0.108(3) 0.071(2) 0.128(3) 0.030(2) 0.046(2) 0.042(2)

loop_
_atom_type_symbol
_atom_type_description
_atom_type_scat_dispersion_real
_atom_type_scat_dispersion_imag
_atom_type_scat_source
C C 0.0181 0.0091 'International Tables Vol C Tables 4.2.6.8 and 6.1.1.4'
H H 0.0000 0.0000 'International Tables Vol C Tables 4.2.6.8 and 6.1.1.4'
N N 0.0311 0.0180 'International Tables Vol C Tables 4.2.6.8 and 6.1.1.4'

loop_
_geom_angle_atom_site_label_1
_geom_angle_atom_site_label_2
_geom_angle_atom_site_label_3
_geom_angle
C5A N1A N2A 106.6(2)
C3A N2A N1A 107.1(2)
N2A C3A N4A 110.6(2)
N2A C3A C7A 123.9(3)
N4A C3A C7A 125.3(2)
C3A N4A C5A 103.7(2)
C3A N4A C12A 129.2(2)
C5A N4A C12A 126.9(2)
N1A C5A N4A 112.1(3)
N1A C5A H5A 123.9
N4A C5A H5A 123.9
C11A N6A C7A 117.1(2)
N6A C7A C8A 123.0(2)
N6A C7A C3A 115.8(2)
C8A C7A C3A 121.2(2)
C9A C8A C7A 118.3(3)
C9A C8A H8A 120.9
C7A C8A H8A 120.9
C10A C9A C8A 119.7(3)
C10A C9A H9A 120.1
C8A C9A H9A 120.1
C9A C10A C11A 119.1(3)
C9A C10A H10A 120.5
C11A C10A H10A 120.5
N6A C11A C10A 122.9(3)
N6A C11A H11A 118.6
C10A C11A H11A 118.6
C17A C12A C13A 119.9(3)
C17A C12A N4A 120.0(3)
C13A C12A N4A 120.1(3)
C14A C13A C12A 119.7(3)
C14A C13A H13A 120.2
C12A C13A H13A 120.2
C13A C14A C15A 121.5(3)
C13A C14A H14A 119.2
C15A C14A H14A 119.2
C14A C15A C16A 118.0(3)
C14A C15A C18A 120.2(3)
C16A C15A C18A 121.8(3)
C17A C16A C15A 121.2(3)
C17A C16A H16A 119.4
C15A C16A H16A 119.4
C16A C17A C12A 119.6(3)
C16A C17A H17A 120.2
C12A C17A H17A 120.2
C15A C18A H18A 109.5
C15A C18A H18B 109.5
H18A C18A H18B 109.5
C15A C18A H18C 109.5
H18A C18A H18C 109.5
H18B C18A H18C 109.5
C5B N1B N2B 106.5(2)
C3B N2B N1B 107.3(2)
N2B C3B N4B 109.9(2)
N2B C3B C7B 123.6(2)
N4B C3B C7B 126.5(2)
C5B N4B C3B 104.1(2)
C5B N4B C12B 124.7(2)
C3B N4B C12B 131.1(2)
N1B C5B N4B 112.2(3)
N1B C5B H5B 123.9
N4B C5B H5B 123.9
C11B N6B C7B 116.4(2)
N6B C7B C8B 123.2(2)
N6B C7B C3B 116.6(2)
C8B C7B C3B 120.2(2)
C9B C8B C7B 118.8(3)
C9B C8B H8B 120.6
C7B C8B H8B 120.6
C10B C9B C8B 118.7(3)
C10B C9B H9B 120.7
C8B C9B H9B 120.7
C11B C10B C9B 118.6(3)
C11B C10B H10B 120.7
C9B C10B H10B 120.7
N6B C11B C10B 124.3(3)
N6B C11B H11B 117.9
C10B C11B H11B 117.9
C17B C12B C13B 120.4(3)
C17B C12B N4B 119.1(2)
C13B C12B N4B 120.5(2)
C12B C13B C14B 118.9(3)
C12B C13B H13B 120.6
C14B C13B H13B 120.6
C15B C14B C13B 122.3(3)
C15B C14B H14B 118.9
C13B C14B H14B 118.9
C16B C15B C14B 117.0(3)
C16B C15B C18B 120.7(3)
C14B C15B C18B 122.3(3)
C15B C16B C17B 122.5(3)
C15B C16B H16B 118.7
C17B C16B H16B 118.7
C12B C17B C16B 119.0(3)
C12B C17B H17B 120.5
C16B C17B H17B 120.5
C15B C18B H18D 109.5
C15B C18B H18E 109.5
H18D C18B H18E 109.5
C15B C18B H18F 109.5
H18D C18B H18F 109.5
H18E C18B H18F 109.5

loop_
_geom_bond_atom_site_label_1
_geom_bond_atom_site_label_2
_geom_bond_distance
N1A C5A 1.282(4)
N1A N2A 1.390(3)
N2A C3A 1.306(3)
C3A N4A 1.360(3)
C3A C7A 1.470(3)
N4A C5A 1.360(3)
N4A C12A 1.425(3)
C5A H5A 0.9300
N6A C11A 1.332(3)
N6A C7A 1.347(3)
C7A C8A 1.374(4)
C8A C9A 1.373(4)
C8A H8A 0.9300
C9A C10A 1.351(4)
C9A H9A 0.9300
C10A C11A 1.378(4)
C10A H10A 0.9300
C11A H11A 0.9300
C12A C17A 1.375(4)
C12A C13A 1.381(3)
C13A C14A 1.361(4)
C13A H13A 0.9300
C14A C15A 1.381(4)
C14A H14A 0.9300
C15A C16A 1.381(4)
C15A C18A 1.462(4)
C16A C17A 1.372(4)
C16A H16A 0.9300
C17A H17A 0.9300
C18A H18A 0.9600
C18A H18B 0.9600
C18A H18C 0.9600
N1B C5B 1.289(3)
N1B N2B 1.386(3)
N2B C3B 1.315(3)
C3B N4B 1.367(3)
C3B C7B 1.468(3)
N4B C5B 1.353(3)
N4B C12B 1.437(3)
C5B H5B 0.9300
N6B C11B 1.331(3)
N6B C7B 1.333(3)
C7B C8B 1.378(4)
C8B C9B 1.372(4)
C8B H8B 0.9300
C9B C10B 1.365(4)
C9B H9B 0.9300
C10B C11B 1.365(4)
C10B H10B 0.9300
C11B H11B 0.9300
C12B C17B 1.372(3)
C12B C13B 1.376(3)
C13B C14B 1.380(4)
C13B H13B 0.9300
C14B C15B 1.379(4)
C14B H14B 0.9300
C15B C16B 1.368(4)
C15B C18B 1.499(4)
C16B C17B 1.379(4)
C16B H16B 0.9300
C17B H17B 0.9300
C18B H18D 0.9600
C18B H18E 0.9600
C18B H18F 0.9600

loop_
_geom_hbond_atom_site_label_D
_geom_hbond_atom_site_label_H
_geom_hbond_atom_site_label_A
_geom_hbond_site_symmetry_A
_geom_hbond_distance_DH
_geom_hbond_distance_HA
_geom_hbond_distance_DA
_geom_hbond_angle_DHA
_geom_hbond_publ_flag
C8a H8a N1b 1_555 0.93 2.83 3.502(3) 130 yes
C8a H8a N2b 1_555 0.93 2.89 3.502(3) 125 yes
C5a H5a N1a 2_577 0.93 2.60 3.376(3) 141 yes
C11a H11a N6a 2_566 0.93 2.96 3.715(3) 140 yes
C18a H18b N1a 1_545 0.96 2.87 3.432(4) 119 yes
C5b H5b N1b 2_677 0.93 2.48 3.244(3) 140 yes
C14b H14b \p 2_666 0.93 3.05 3.951(4) 164 yes
C18a H18a N2b 1_445 0.96 2.69 3.623(3) 164 yes
C11b H11b N6a 1_655 0.93 2.65 3.243(3) 122 yes
C17b H17b N1a 2_677 0.93 2.68 3.505(4) 148 yes

loop_
_geom_torsion_atom_site_label_1
_geom_torsion_atom_site_label_2
_geom_torsion_atom_site_label_3
_geom_torsion_atom_site_label_4
_geom_torsion
C5A N1A N2A C3A 0.0(3)
N1A N2A C3A N4A 0.2(3)
N1A N2A C3A C7A 175.9(2)
N2A C3A N4A C5A -0.3(3)
C7A C3A N4A C5A -176.0(3)
N2A C3A N4A C12A -175.8(3)
C7A C3A N4A C12A 8.5(4)
N2A N1A C5A N4A -0.2(3)
C3A N4A C5A N1A 0.3(3)
C12A N4A C5A N1A 176.0(3)
C11A N6A C7A C8A -0.1(4)
C11A N6A C7A C3A 177.8(2)
N2A C3A C7A N6A -133.3(3)
N4A C3A C7A N6A 41.9(4)
N2A C3A C7A C8A 44.7(4)
N4A C3A C7A C8A -140.2(3)
N6A C7A C8A C9A -0.2(4)
C3A C7A C8A C9A -178.0(2)
C7A C8A C9A C10A 0.5(4)
C8A C9A C10A C11A -0.6(5)
C7A N6A C11A C10A 0.0(4)
C9A C10A C11A N6A 0.3(5)
C3A N4A C12A C17A -137.7(3)
C5A N4A C12A C17A 47.7(4)
C3A N4A C12A C13A 42.7(4)
C5A N4A C12A C13A -132.0(3)
C17A C12A C13A C14A 1.9(4)
N4A C12A C13A C14A -178.4(2)
C12A C13A C14A C15A -2.3(4)
C13A C14A C15A C16A 0.3(4)
C13A C14A C15A C18A -179.1(3)
C14A C15A C16A C17A 2.2(4)
C18A C15A C16A C17A -178.4(3)
C15A C16A C17A C12A -2.6(4)
C13A C12A C17A C16A 0.6(4)
N4A C12A C17A C16A -179.1(2)
C5B N1B N2B C3B 0.1(3)
N1B N2B C3B N4B 0.2(3)
N1B N2B C3B C7B -178.2(2)
N2B C3B N4B C5B -0.3(3)
C7B C3B N4B C5B 178.0(3)
N2B C3B N4B C12B 176.4(2)
C7B C3B N4B C12B -5.3(4)
N2B N1B C5B N4B -0.3(3)
C3B N4B C5B N1B 0.4(3)
C12B N4B C5B N1B -176.6(2)
C11B N6B C7B C8B -0.2(4)
C11B N6B C7B C3B -179.8(3)
N2B C3B C7B N6B 155.7(3)
N4B C3B C7B N6B -22.4(4)
N2B C3B C7B C8B -23.9(4)
N4B C3B C7B C8B 158.1(3)
N6B C7B C8B C9B -0.4(4)
C3B C7B C8B C9B 179.1(3)
C7B C8B C9B C10B 0.8(5)
C8B C9B C10B C11B -0.6(5)
C7B N6B C11B C10B 0.5(4)
C9B C10B C11B N6B -0.1(5)
C5B N4B C12B C17B -60.9(3)
C3B N4B C12B C17B 123.0(3)
C5B N4B C12B C13B 116.6(3)
C3B N4B C12B C13B -59.6(4)
C17B C12B C13B C14B -0.5(4)
N4B C12B C13B C14B -177.9(2)
C12B C13B C14B C15B 1.0(4)
C13B C14B C15B C16B -0.6(4)
C13B C14B C15B C18B 179.0(3)
C14B C15B C16B C17B -0.2(4)
C18B C15B C16B C17B -179.8(3)
C13B C12B C17B C16B -0.2(4)
N4B C12B C17B C16B 177.2(2)
C15B C16B C17B C12B 0.6(5)

loop_
_cod_related_entry_id
_cod_related_entry_database
_cod_related_entry_code
1 ChemSpider 24738159
